data_7002517
loop_
_publ_author_name
'Blagg, Robin J.'
'Adams, Christopher J.'
'Charmant, Jonathan P. H.'
'Connelly, Neil G.'
'Haddow, Mairi F.'
'Hamilton, Alex'
'Knight, James'
'Orpen, A. Guy'
'Ridgway, Benjamin M.'

_publ_section_title
;
 A novel route to rhodaboratranes [Rh(CO)(PR3){B(taz)3}]+via the redox
 activation of scorpionate complexes [RhLL&#x2032;Tt]
;
_journal_issue 40
_journal_name_full 'Dalton Transactions'
_journal_page_first 8724
_journal_page_last 8736
_journal_paper_doi 10.1039/b910108j
_journal_year 2009
_chemical_formula_moiety 'C33 H39 B1 I1 N9 P1 Rh1 S3, 3(C H2 Cl2)'
_chemical_formula_sum 'C36 H45 B Cl6 I N9 P Rh S3'
_chemical_formula_weight 1184.33
_chemical_name_systematic
;
?
;
_space_group_IT_number 14
_symmetry_cell_setting monoclinic
_symmetry_space_group_name_Hall '-P 2ybc'
_symmetry_space_group_name_H-M 'P 1 21/c 1'
_atom_sites_solution_hydrogens geom
_atom_sites_solution_primary direct
_atom_sites_solution_secondary difmap
_audit_creation_method SHELXL-97
_cell_angle_alpha 90.00
_cell_angle_beta 92.1850(10)
_cell_angle_gamma 90.00
_cell_formula_units_Z 4
_cell_length_a 10.4896(4)
_cell_length_b 20.7416(8)
_cell_length_c 21.9597(9)
_cell_measurement_reflns_used 12006
_cell_measurement_temperature 100
_cell_measurement_theta_max 26.908
_cell_measurement_theta_min 2.173
_cell_volume 4774.3(3)
_computing_cell_refinement 'SMART v5.628 (Bruker-AXS, 1997-2002)'
_computing_data_collection 'SMART v5.628 (Bruker-AXS, 1997-2002)'
_computing_data_reduction 'SAINT v7.06A (Bruker-AXS, 1997-2003)'
_computing_structure_refinement 'SHELXL-97 (Sheldrick, 1997)'
_computing_structure_solution 'SHELXS-97 (Sheldrick, 1990)'
_diffrn_ambient_temperature 100
_diffrn_detector_area_resol_mean 8.192
_diffrn_measured_fraction_theta_full 0.999
_diffrn_measured_fraction_theta_max 0.999
_diffrn_measurement_device_type 'Bruker-AXS Platform'
_diffrn_measurement_method '\w scans'
_diffrn_radiation_monochromator graphite
_diffrn_radiation_source 'fine-focus sealed tube'
_diffrn_radiation_type MoK\a
_diffrn_radiation_wavelength 0.71073
_diffrn_reflns_av_R_equivalents 0.0740
_diffrn_reflns_av_sigmaI/netI 0.0656
_diffrn_reflns_limit_h_max 13
_diffrn_reflns_limit_h_min -13
_diffrn_reflns_limit_k_max 26
_diffrn_reflns_limit_k_min -26
_diffrn_reflns_limit_l_max 28
_diffrn_reflns_limit_l_min -28
_diffrn_reflns_number 50648
_diffrn_reflns_theta_full 27.50
_diffrn_reflns_theta_max 27.50
_diffrn_reflns_theta_min 1.35
_exptl_absorpt_coefficient_mu 1.543
_exptl_absorpt_correction_T_max 1
_exptl_absorpt_correction_T_min 0.663733
_exptl_absorpt_correction_type multi-scan
_exptl_crystal_colour yellow
_exptl_crystal_density_diffrn 1.648
_exptl_crystal_density_method 'not measured'
_exptl_crystal_description block
_exptl_crystal_F_000 2368
_exptl_crystal_size_max 0.27
_exptl_crystal_size_mid 0.15
_exptl_crystal_size_min 0.12
_refine_diff_density_max 1.193
_refine_diff_density_min -1.378
_refine_diff_density_rms 0.124
_refine_ls_extinction_method none
_refine_ls_goodness_of_fit_ref 1.035
_refine_ls_hydrogen_treatment constr
_refine_ls_matrix_type full
_refine_ls_number_parameters 529
_refine_ls_number_reflns 10955
_refine_ls_number_restraints 0
_refine_ls_restrained_S_all 1.035
_refine_ls_R_factor_all 0.0809
_refine_ls_R_factor_gt 0.0473
_refine_ls_shift/su_max 0.005
_refine_ls_shift/su_mean 0.000
_refine_ls_structure_factor_coef Fsqd
_refine_ls_weighting_details 'calc w=1/[\s^2^(Fo^2^)+(0.0374P)^2^+13.1239P] where P=(Fo^2^+2Fc^2^)/3'
_refine_ls_weighting_scheme calc
_refine_ls_wR_factor_gt 0.0953
_refine_ls_wR_factor_ref 0.1089
_reflns_number_gt 7895
_reflns_number_total 10955
_reflns_threshold_expression >2sigma(I)
_cod_data_source_file b910108j.txt
_cod_data_source_block 15
_cod_depositor_comments
;
The following automatic conversions were performed:
'_exptl_absorpt_correction_type' value 'MULTI-SCAN' changed to
'multi-scan' according to
'/home/saulius/struct/CIF-dictionaries/cif_core.dic' dictionary named
'cif_core.dic' version 2.4.1 from 2010-06-29.

Automatic conversion script
Id: cif_fix_enum 1527 2010-12-29 10:47:43Z saulius 
;
_cod_original_sg_symbol_H-M P21/c
_cod_original_formula_sum 'C36 H45 B1 Cl6 I1 N9 P1 Rh1 S3'
_cod_database_code 7002517

loop_
_symmetry_equiv_pos_as_xyz
'x, y, z'
'-x, y+1/2, -z+1/2'
'-x, -y, -z'
'x, -y-1/2, z-1/2'

loop_
_atom_site_label
_atom_site_type_symbol
_atom_site_fract_x
_atom_site_fract_y
_atom_site_fract_z
_atom_site_U_iso_or_equiv
_atom_site_adp_type
_atom_site_occupancy
_atom_site_symmetry_multiplicity
_atom_site_calc_flag
_atom_site_refinement_flags
_atom_site_disorder_assembly
_atom_site_disorder_group
Rh1 Rh 0.28278(3) 0.235595(16) 0.280717(15) 0.01584(8) Uani 1 1 d . . .
I1 I 0.47336(3) 0.173117(15) 0.205985(15) 0.02663(9) Uani 1 1 d . . .
S1 S 0.38570(11) 0.32846(5) 0.23893(5) 0.0231(2) Uani 1 1 d . . .
S2 S 0.43151(10) 0.23282(6) 0.36479(5) 0.0231(2) Uani 1 1 d . . .
S3 S 0.10649(11) 0.24993(5) 0.21061(5) 0.0246(3) Uani 1 1 d . . .
P1 P 0.18010(11) 0.14211(5) 0.31206(5) 0.0194(2) Uani 1 1 d . . .
N1 N 0.2325(3) 0.36847(16) 0.32569(16) 0.0174(8) Uani 1 1 d . . .
N2 N 0.1920(4) 0.42379(17) 0.35581(18) 0.0245(9) Uani 1 1 d . . .
N3 N 0.3294(4) 0.44896(17) 0.28557(17) 0.0216(8) Uani 1 1 d . . .
N4 N 0.2138(3) 0.28149(16) 0.40426(16) 0.0187(8) Uani 1 1 d . . .
N5 N 0.1520(4) 0.29927(18) 0.45668(18) 0.0264(9) Uani 1 1 d . . .
N6 N 0.3422(4) 0.25856(19) 0.47982(18) 0.0278(9) Uani 1 1 d . . .
N7 N 0.0403(3) 0.29731(17) 0.31866(18) 0.0204(8) Uani 1 1 d . . .
N8 N -0.0642(4) 0.31863(19) 0.3503(2) 0.0309(10) Uani 1 1 d . . .
N9 N -0.1231(4) 0.29049(19) 0.2561(2) 0.0310(10) Uani 1 1 d . . .
B1 B 0.1821(5) 0.2989(2) 0.3372(2) 0.0169(10) Uani 1 1 d . . .
C1 C 0.3149(4) 0.3836(2) 0.2836(2) 0.0191(9) Uani 1 1 d . . .
C2 C 0.2524(4) 0.4712(2) 0.3298(2) 0.0246(10) Uani 1 1 d . . .
C3 C 0.2405(5) 0.5405(2) 0.3458(3) 0.0368(13) Uani 1 1 d . . .
H3A H 0.1894 0.5448 0.3809 0.055 Uiso 1 1 calc R . .
H3B H 0.2006 0.5633 0.3121 0.055 Uiso 1 1 calc R . .
H3C H 0.3237 0.5582 0.3546 0.055 Uiso 1 1 calc R . .
C4 C 0.4202(5) 0.4854(2) 0.2493(2) 0.0305(12) Uani 1 1 d . . .
H4A H 0.3900 0.5293 0.2441 0.037 Uiso 1 1 calc R . .
H4B H 0.4245 0.4660 0.2092 0.037 Uiso 1 1 calc R . .
C5 C 0.5517(5) 0.4862(3) 0.2796(3) 0.0450(15) Uani 1 1 d . . .
H5A H 0.5475 0.5045 0.3196 0.068 Uiso 1 1 calc R . .
H5B H 0.6077 0.5116 0.2557 0.068 Uiso 1 1 calc R . .
H5C H 0.5838 0.4429 0.2827 0.068 Uiso 1 1 calc R . .
C6 C 0.3291(4) 0.2573(2) 0.4179(2) 0.0221(10) Uani 1 1 d . . .
C7 C 0.2303(5) 0.2836(2) 0.5012(2) 0.0297(11) Uani 1 1 d . . .
C8 C 0.2032(6) 0.2888(3) 0.5669(2) 0.0449(15) Uani 1 1 d . . .
H8A H 0.1296 0.3156 0.5716 0.067 Uiso 1 1 calc R . .
H8B H 0.2754 0.3076 0.5885 0.067 Uiso 1 1 calc R . .
H8C H 0.1871 0.2467 0.5829 0.067 Uiso 1 1 calc R . .
C9 C 0.4559(6) 0.2368(3) 0.5148(3) 0.0453(15) Uani 1 1 d . . .
H9A H 0.4642 0.2613 0.5523 0.054 Uiso 1 1 calc R . .
H9B H 0.5309 0.2451 0.4915 0.054 Uiso 1 1 calc R . .
C10 C 0.4500(9) 0.1663(3) 0.5296(4) 0.087(3) Uani 1 1 d . . .
H10A H 0.3796 0.1584 0.5553 0.130 Uiso 1 1 calc R . .
H10B H 0.5280 0.1534 0.5505 0.130 Uiso 1 1 calc R . .
H10C H 0.4387 0.1419 0.4926 0.130 Uiso 1 1 calc R . .
C11 C 0.0044(4) 0.2805(2) 0.2618(2) 0.0221(10) Uani 1 1 d . . .
C12 C -0.1598(5) 0.3128(2) 0.3111(3) 0.0343(13) Uani 1 1 d . . .
C13 C -0.2941(5) 0.3270(3) 0.3258(4) 0.060(2) Uani 1 1 d . . .
H13A H -0.3221 0.2964 0.3554 0.091 Uiso 1 1 calc R . .
H13B H -0.3475 0.3238 0.2895 0.091 Uiso 1 1 calc R . .
H13C H -0.2995 0.3698 0.3422 0.091 Uiso 1 1 calc R . .
C14 C -0.2033(5) 0.2750(3) 0.2016(3) 0.0515(17) Uani 1 1 d . . .
H14A H -0.2831 0.2566 0.2142 0.062 Uiso 1 1 calc R . .
H14B H -0.1604 0.2428 0.1778 0.062 Uiso 1 1 calc R . .
C15 C -0.2310(8) 0.3328(4) 0.1627(4) 0.077(2) Uani 1 1 d . . .
H15A H -0.2798 0.3633 0.1850 0.116 Uiso 1 1 calc R . .
H15B H -0.2788 0.3199 0.1266 0.116 Uiso 1 1 calc R . .
H15C H -0.1522 0.3523 0.1515 0.116 Uiso 1 1 calc R . .
C16 C 0.2634(5) 0.0896(2) 0.3680(2) 0.0253(10) Uani 1 1 d . . .
C17 C 0.3929(5) 0.0776(2) 0.3604(2) 0.0311(12) Uani 1 1 d . . .
H17 H 0.4370 0.1003 0.3313 0.037 Uiso 1 1 calc R . .
C18 C 0.4553(6) 0.0316(3) 0.3962(3) 0.0446(15) Uani 1 1 d . . .
H18 H 0.5415 0.0239 0.3910 0.054 Uiso 1 1 calc R . .
C19 C 0.3929(7) -0.0029(3) 0.4392(3) 0.0535(18) Uani 1 1 d . . .
H19 H 0.4365 -0.0338 0.4626 0.064 Uiso 1 1 calc R . .
C20 C 0.2649(7) 0.0083(3) 0.4478(3) 0.0494(16) Uani 1 1 d . . .
H20 H 0.2222 -0.0147 0.4771 0.059 Uiso 1 1 calc R . .
C21 C 0.2005(6) 0.0543(2) 0.4124(2) 0.0373(13) Uani 1 1 d . . .
H21 H 0.1144 0.0618 0.4182 0.045 Uiso 1 1 calc R . .
C22 C 0.1462(4) 0.0809(2) 0.2525(2) 0.0233(10) Uani 1 1 d . . .
C23 C 0.0983(5) 0.0213(2) 0.2692(2) 0.0309(11) Uani 1 1 d . . .
H23 H 0.0838 0.0133 0.3101 0.037 Uiso 1 1 calc R . .
C24 C 0.0717(5) -0.0260(2) 0.2270(3) 0.0338(12) Uani 1 1 d . . .
H24 H 0.0404 -0.0657 0.2392 0.041 Uiso 1 1 calc R . .
C25 C 0.0920(5) -0.0140(2) 0.1655(2) 0.0313(12) Uani 1 1 d . . .
H25 H 0.0741 -0.0456 0.1363 0.038 Uiso 1 1 calc R . .
C26 C 0.1389(5) 0.0452(2) 0.1485(2) 0.0322(12) Uani 1 1 d . . .
H26 H 0.1524 0.0535 0.1076 0.039 Uiso 1 1 calc R . .
C27 C 0.1658(5) 0.0918(2) 0.1912(2) 0.0263(11) Uani 1 1 d . . .
H27 H 0.1976 0.1314 0.1789 0.032 Uiso 1 1 calc R . .
C28 C 0.0209(4) 0.1513(2) 0.3430(2) 0.0231(10) Uani 1 1 d . . .
C29 C 0.0058(5) 0.1684(2) 0.4038(2) 0.0286(11) Uani 1 1 d . . .
H29 H 0.0774 0.1755 0.4292 0.034 Uiso 1 1 calc R . .
C30 C -0.1152(5) 0.1749(2) 0.4268(3) 0.0373(13) Uani 1 1 d . . .
H30 H -0.1239 0.1859 0.4675 0.045 Uiso 1 1 calc R . .
C31 C -0.2225(5) 0.1651(2) 0.3897(3) 0.0422(15) Uani 1 1 d . . .
H31 H -0.3032 0.1688 0.4054 0.051 Uiso 1 1 calc R . .
C32 C -0.2092(5) 0.1499(2) 0.3293(3) 0.0369(13) Uani 1 1 d . . .
H32 H -0.2813 0.1445 0.3038 0.044 Uiso 1 1 calc R . .
C33 C -0.0885(5) 0.1427(2) 0.3059(2) 0.0292(11) Uani 1 1 d . . .
H33 H -0.0808 0.1321 0.2650 0.035 Uiso 1 1 calc R . .
C34 C 0.3798(6) 0.4386(3) 0.4798(3) 0.0461(15) Uani 1 1 d . . .
H34A H 0.2945 0.4229 0.4697 0.055 Uiso 1 1 calc R . .
H34B H 0.3790 0.4852 0.4759 0.055 Uiso 1 1 calc R . .
Cl1 Cl 0.42207(18) 0.41764(9) 0.55526(7) 0.0605(5) Uani 1 1 d . . .
Cl2 Cl 0.48699(16) 0.40594(8) 0.42893(7) 0.0526(4) Uani 1 1 d . . .
C35 C 0.1429(10) 0.8536(5) 0.0122(4) 0.103(3) Uani 1 1 d . . .
H35A H 0.2134 0.8521 0.0420 0.124 Uiso 1 1 calc R . .
H35B H 0.0713 0.8317 0.0298 0.124 Uiso 1 1 calc R . .
Cl3 Cl 0.1848(3) 0.81202(12) -0.04935(12) 0.1078(9) Uani 1 1 d . . .
Cl4 Cl 0.1019(4) 0.93234(14) 0.00071(13) 0.1538(15) Uani 1 1 d . . .
C36 C 0.8602(9) 0.9084(4) 0.3727(4) 0.088(3) Uani 1 1 d . . .
H36A H 0.9124 0.8977 0.3385 0.106 Uiso 1 1 calc R . .
H36B H 0.7804 0.8850 0.3674 0.106 Uiso 1 1 calc R . .
Cl6 Cl 0.82871(17) 0.98892(9) 0.37099(9) 0.0677(5) Uani 1 1 d . . .
Cl7 Cl 0.9382(2) 0.88219(10) 0.43962(9) 0.0841(6) Uani 1 1 d . . .

loop_
_atom_site_aniso_label
_atom_site_aniso_U_11
_atom_site_aniso_U_22
_atom_site_aniso_U_33
_atom_site_aniso_U_23
_atom_site_aniso_U_13
_atom_site_aniso_U_12
Rh1 0.01438(17) 0.01542(16) 0.01760(18) -0.00156(13) -0.00096(13) 0.00004(13)
I1 0.02092(16) 0.02874(17) 0.03043(18) -0.00800(13) 0.00364(13) 0.00187(13)
S1 0.0227(6) 0.0224(6) 0.0246(6) -0.0008(5) 0.0066(5) -0.0038(5)
S2 0.0159(5) 0.0286(6) 0.0245(6) -0.0030(5) -0.0035(5) 0.0012(5)
S3 0.0255(6) 0.0245(6) 0.0232(6) 0.0003(5) -0.0069(5) -0.0007(5)
P1 0.0193(6) 0.0177(6) 0.0210(6) -0.0004(5) -0.0022(5) 0.0010(5)
N1 0.0134(18) 0.0150(18) 0.024(2) -0.0019(15) 0.0020(15) -0.0013(14)
N2 0.023(2) 0.0176(19) 0.033(2) -0.0031(17) 0.0032(18) 0.0009(16)
N3 0.023(2) 0.0137(18) 0.028(2) 0.0014(15) 0.0006(17) -0.0048(15)
N4 0.0197(19) 0.0153(18) 0.021(2) -0.0015(14) 0.0028(16) -0.0012(14)
N5 0.034(2) 0.023(2) 0.022(2) -0.0054(17) 0.0088(19) -0.0049(18)
N6 0.034(2) 0.027(2) 0.022(2) 0.0014(17) -0.0097(18) -0.0050(18)
N7 0.0109(18) 0.0194(19) 0.031(2) 0.0042(16) 0.0013(16) 0.0009(15)
N8 0.022(2) 0.025(2) 0.046(3) 0.0037(19) 0.013(2) 0.0016(17)
N9 0.017(2) 0.024(2) 0.050(3) 0.006(2) -0.009(2) -0.0013(17)
B1 0.013(2) 0.013(2) 0.024(3) -0.0012(19) 0.001(2) 0.0031(18)
C1 0.017(2) 0.017(2) 0.023(2) 0.0020(18) -0.0042(19) -0.0029(17)
C2 0.022(2) 0.019(2) 0.033(3) 0.001(2) -0.005(2) 0.0001(19)
C3 0.043(3) 0.014(2) 0.053(4) -0.002(2) 0.005(3) -0.001(2)
C4 0.030(3) 0.024(3) 0.038(3) 0.009(2) 0.004(2) -0.008(2)
C5 0.027(3) 0.036(3) 0.072(4) 0.012(3) 0.000(3) -0.011(2)
C6 0.023(2) 0.020(2) 0.024(2) 0.0018(18) -0.0033(19) -0.0081(19)
C7 0.042(3) 0.025(3) 0.023(3) -0.004(2) 0.005(2) -0.007(2)
C8 0.064(4) 0.046(3) 0.026(3) -0.005(3) 0.010(3) -0.013(3)
C9 0.047(4) 0.052(4) 0.035(3) -0.004(3) -0.022(3) 0.007(3)
C10 0.117(7) 0.046(4) 0.094(6) 0.004(4) -0.053(6) 0.016(4)
C11 0.017(2) 0.016(2) 0.033(3) 0.0054(19) -0.006(2) -0.0028(17)
C12 0.014(2) 0.025(3) 0.063(4) 0.008(2) -0.001(2) -0.002(2)
C13 0.013(3) 0.056(4) 0.112(6) 0.019(4) 0.012(3) 0.007(3)
C14 0.025(3) 0.058(4) 0.070(5) -0.001(3) -0.023(3) -0.009(3)
C15 0.069(5) 0.086(6) 0.074(5) 0.021(4) -0.033(4) 0.004(4)
C16 0.030(3) 0.020(2) 0.026(3) -0.0010(19) -0.005(2) 0.000(2)
C17 0.031(3) 0.030(3) 0.031(3) -0.004(2) -0.006(2) 0.007(2)
C18 0.048(4) 0.043(3) 0.042(4) -0.008(3) -0.016(3) 0.023(3)
C19 0.079(5) 0.034(3) 0.046(4) 0.005(3) -0.022(4) 0.022(3)
C20 0.065(4) 0.039(3) 0.043(4) 0.015(3) -0.009(3) 0.008(3)
C21 0.046(3) 0.031(3) 0.035(3) 0.009(2) 0.001(3) 0.006(2)
C22 0.018(2) 0.020(2) 0.032(3) -0.004(2) -0.001(2) 0.0011(18)
C23 0.034(3) 0.026(3) 0.032(3) 0.003(2) 0.003(2) -0.006(2)
C24 0.035(3) 0.016(2) 0.051(4) -0.008(2) 0.007(3) -0.009(2)
C25 0.031(3) 0.027(3) 0.037(3) -0.013(2) 0.000(2) 0.000(2)
C26 0.031(3) 0.035(3) 0.031(3) -0.003(2) 0.000(2) -0.009(2)
C27 0.030(3) 0.020(2) 0.029(3) 0.001(2) 0.003(2) 0.001(2)
C28 0.022(2) 0.019(2) 0.028(3) 0.0020(19) 0.003(2) -0.0001(18)
C29 0.028(3) 0.023(2) 0.035(3) 0.002(2) 0.005(2) 0.002(2)
C30 0.042(3) 0.030(3) 0.041(3) 0.006(2) 0.017(3) 0.001(2)
C31 0.032(3) 0.028(3) 0.068(4) 0.006(3) 0.016(3) 0.006(2)
C32 0.022(3) 0.027(3) 0.061(4) 0.009(3) -0.002(3) 0.001(2)
C33 0.026(3) 0.024(2) 0.038(3) 0.004(2) -0.001(2) 0.003(2)
C34 0.061(4) 0.036(3) 0.042(4) -0.002(3) 0.007(3) -0.003(3)
Cl1 0.0787(12) 0.0624(10) 0.0400(9) -0.0021(8) -0.0005(8) -0.0207(9)
Cl2 0.0552(10) 0.0558(9) 0.0468(9) -0.0039(7) 0.0022(8) 0.0010(8)
C35 0.125(8) 0.108(7) 0.079(6) 0.009(5) 0.036(6) -0.048(6)
Cl3 0.150(2) 0.0886(16) 0.0875(17) 0.0105(13) 0.0451(17) 0.0087(16)
Cl4 0.288(5) 0.0909(19) 0.0894(19) -0.0056(15) 0.096(2) -0.014(2)
C36 0.129(8) 0.052(5) 0.080(6) 0.000(4) -0.039(5) 0.000(5)
Cl6 0.0553(11) 0.0573(11) 0.0902(14) 0.0116(10) -0.0015(10) 0.0024(8)
Cl7 0.1130(18) 0.0759(13) 0.0618(12) 0.0113(10) -0.0179(12) 0.0123(12)

loop_
_atom_type_symbol
_atom_type_description
_atom_type_scat_dispersion_real
_atom_type_scat_dispersion_imag
_atom_type_scat_source
C C 0.0033 0.0016 'International Tables Vol C Tables 4.2.6.8 and 6.1.1.4'
H H 0.0000 0.0000 'International Tables Vol C Tables 4.2.6.8 and 6.1.1.4'
B B 0.0013 0.0007 'International Tables Vol C Tables 4.2.6.8 and 6.1.1.4'
N N 0.0061 0.0033 'International Tables Vol C Tables 4.2.6.8 and 6.1.1.4'
P P 0.1023 0.0942 'International Tables Vol C Tables 4.2.6.8 and 6.1.1.4'
S S 0.1246 0.1234 'International Tables Vol C Tables 4.2.6.8 and 6.1.1.4'
Rh Rh -1.1178 0.9187 'International Tables Vol C Tables 4.2.6.8 and 6.1.1.4'
I I -0.4742 1.8119 'International Tables Vol C Tables 4.2.6.8 and 6.1.1.4'
Cl Cl 0.1484 0.1585 'International Tables Vol C Tables 4.2.6.8 and 6.1.1.4'

loop_
_geom_angle_atom_site_label_1
_geom_angle_atom_site_label_2
_geom_angle_atom_site_label_3
_geom_angle
_geom_angle_site_symmetry_1
_geom_angle_site_symmetry_3
_geom_angle_publ_flag
B1 Rh1 P1 95.53(14) . . ?
B1 Rh1 S2 83.49(14) . . ?
P1 Rh1 S2 92.72(4) . . ?
B1 Rh1 S3 84.79(14) . . ?
P1 Rh1 S3 86.48(4) . . ?
S2 Rh1 S3 168.12(4) . . ?
B1 Rh1 S1 88.18(14) . . ?
P1 Rh1 S1 174.73(4) . . ?
S2 Rh1 S1 91.42(4) . . ?
S3 Rh1 S1 90.13(4) . . ?
B1 Rh1 I1 165.29(13) . . ?
P1 Rh1 I1 97.46(3) . . ?
S2 Rh1 I1 89.01(3) . . ?
S3 Rh1 I1 102.85(3) . . ?
S1 Rh1 I1 79.35(3) . . ?
C1 S1 Rh1 96.10(15) . . ?
C6 S2 Rh1 96.49(16) . . ?
C11 S3 Rh1 96.42(16) . . ?
C28 P1 C16 103.3(2) . . ?
C28 P1 C22 100.4(2) . . ?
C16 P1 C22 98.0(2) . . ?
C28 P1 Rh1 117.34(15) . . ?
C16 P1 Rh1 118.47(16) . . ?
C22 P1 Rh1 116.14(16) . . ?
N7 B1 N4 115.0(4) . . ?
N7 B1 N1 108.0(3) . . ?
N4 B1 N1 108.1(3) . . ?
N7 B1 Rh1 109.4(3) . . ?
N4 B1 Rh1 108.7(3) . . ?
N1 B1 Rh1 107.4(3) . . ?
C1 N1 N2 110.7(3) . . ?
C1 N1 B1 124.4(4) . . ?
N2 N1 B1 124.8(3) . . ?
C2 N2 N1 104.4(4) . . ?
C1 N3 C2 106.8(4) . . ?
C1 N3 C4 124.5(4) . . ?
C2 N3 C4 128.5(4) . . ?
C6 N4 N5 111.2(4) . . ?
C6 N4 B1 117.7(4) . . ?
N5 N4 B1 129.6(4) . . ?
C7 N5 N4 104.8(4) . . ?
C6 N6 C7 107.0(4) . . ?
C6 N6 C9 124.5(4) . . ?
C7 N6 C9 128.5(4) . . ?
C11 N7 N8 110.4(4) . . ?
C11 N7 B1 119.5(4) . . ?
N8 N7 B1 129.6(4) . . ?
C12 N8 N7 104.1(4) . . ?
C11 N9 C12 106.3(4) . . ?
C11 N9 C14 125.1(5) . . ?
C12 N9 C14 128.5(5) . . ?
N1 C1 N3 106.7(4) . . ?
N1 C1 S1 123.7(3) . . ?
N3 C1 S1 129.6(3) . . ?
N2 C2 N3 111.4(4) . . ?
N2 C2 C3 125.2(5) . . ?
N3 C2 C3 123.4(4) . . ?
N3 C4 C5 111.5(4) . . ?
N4 C6 N6 105.8(4) . . ?
N4 C6 S2 123.5(3) . . ?
N6 C6 S2 130.6(4) . . ?
N5 C7 N6 111.2(4) . . ?
N5 C7 C8 125.1(5) . . ?
N6 C7 C8 123.7(5) . . ?
N5 C9 C10 112.1(5) . . ?
N7 C11 N9 106.8(4) . . ?
N7 C11 S3 123.5(3) . . ?
N9 C11 S3 129.6(4) . . ?
N8 C12 N9 112.3(4) . . ?
N8 C12 C13 123.5(6) . . ?
N9 C12 C13 124.2(5) . . ?
N9 C14 C15 112.5(5) . . ?
C17 C16 C21 118.4(5) . . ?
C17 C16 P1 117.7(4) . . ?
C21 C16 P1 123.3(4) . . ?
C18 C17 C16 119.6(5) . . ?
C19 C18 C17 121.5(6) . . ?
C18 C19 C20 119.9(5) . . ?
C19 C20 C21 119.5(6) . . ?
C20 C21 C16 121.1(6) . . ?
C27 C22 C23 118.1(4) . . ?
C27 C22 P1 122.9(4) . . ?
C23 C22 P1 119.1(4) . . ?
C24 C23 C22 121.6(5) . . ?
C23 C24 C25 119.4(5) . . ?
C26 C25 C24 119.3(5) . . ?
C27 C26 C25 120.6(5) . . ?
C26 C27 C22 121.0(5) . . ?
C33 C28 C29 118.1(4) . . ?
C33 C28 P1 120.7(4) . . ?
C29 C28 P1 121.2(4) . . ?
C30 C29 C28 120.6(5) . . ?
C31 C30 C29 120.5(5) . . ?
C32 C31 C30 119.5(5) . . ?
C31 C32 C33 120.5(5) . . ?
C32 C33 C28 120.7(5) . . ?
Cl2 C34 Cl1 111.2(3) . . ?
Cl3 C35 Cl4 116.5(5) . . ?
Cl6 C36 Cl7 114.1(4) . . ?

loop_
_geom_bond_atom_site_label_1
_geom_bond_atom_site_label_2
_geom_bond_distance
_geom_bond_site_symmetry_2
_geom_bond_publ_flag
Rh1 B1 2.117(5) . ?
Rh1 P1 2.3346(12) . ?
Rh1 S1 2.4070(12) . ?
Rh1 S2 2.3720(12) . ?
Rh1 S3 2.3794(12) . ?
Rh1 I1 2.9359(5) . ?
S1 C1 1.696(5) . ?
S2 C6 1.693(5) . ?
S3 C11 1.705(5) . ?
P1 C16 1.838(5) . ?
P1 C22 1.849(5) . ?
P1 C28 1.837(5) . ?
N1 B1 1.561(6) . ?
N1 C1 1.327(5) . ?
N2 C2 1.312(6) . ?
N2 N1 1.399(5) . ?
N3 C1 1.365(5) . ?
N3 C2 1.368(6) . ?
N3 C4 1.473(6) . ?
N4 C6 1.333(6) . ?
N4 B1 1.539(6) . ?
N5 C7 1.295(6) . ?
N5 N4 1.393(5) . ?
N6 C6 1.362(6) . ?
N6 C7 1.382(6) . ?
N6 C9 1.465(6) . ?
N7 C11 1.336(6) . ?
N7 N8 1.392(5) . ?
N7 B1 1.527(6) . ?
N8 C12 1.301(7) . ?
N9 C11 1.355(6) . ?
N9 C12 1.364(7) . ?
N9 C14 1.470(7) . ?
C2 C3 1.486(6) . ?
C4 C5 1.508(7) . ?
C7 C8 1.484(7) . ?
C10 C9 1.500(9) . ?
Cl1 C34 1.753(6) . ?
C12 C13 1.486(7) . ?
Cl2 C34 1.752(6) . ?
Cl3 C35 1.675(9) . ?
C14 C15 1.496(9) . ?
Cl4 C35 1.705(10) . ?
C16 C21 1.403(7) . ?
C17 C18 1.386(7) . ?
C17 C16 1.398(7) . ?
Cl6 C36 1.703(8) . ?
Cl7 C36 1.742(8) . ?
C18 C19 1.370(9) . ?
C19 C20 1.383(9) . ?
C21 C20 1.389(7) . ?
C23 C24 1.372(7) . ?
C23 C22 1.389(6) . ?
C24 C25 1.398(7) . ?
C26 C25 1.380(7) . ?
C27 C26 1.368(7) . ?
C27 C22 1.388(7) . ?
C29 C28 1.397(7) . ?
C30 C31 1.378(8) . ?
C30 C29 1.390(7) . ?
C32 C31 1.376(8) . ?
C33 C32 1.392(7) . ?
C33 C28 1.394(7) . ?
